data_2238839
loop_
_publ_author_name
'Benharref, Ahmed'
'Mazoir, Noureddine'
'Daran, Jean-Claude'
'Berraho, Moha'

_publ_section_title
;
 (1<i>S</i>,3<i>R</i>,8<i>R</i>,10<i>R</i>)-2,2-Dibromo-3,7,7,10-tetramethyltricyclo[6.4.0.0^1,3^]dodecan-9-one
;
_journal_coeditor_code BT6944
_journal_issue 12
_journal_name_full 'Acta Crystallographica Section E'
_journal_page_first o1777
_journal_page_last o1778
_journal_paper_doi 10.1107/S1600536813030936
_journal_volume 69
_journal_year 2013
_chemical_formula_iupac 'C16 H24 Br2 O'
_chemical_formula_moiety 'C16 H24 Br2 O'
_chemical_formula_sum 'C16 H24 Br2 O'
_chemical_formula_weight 392.17
_chemical_name_systematic
(1<i>S</i>,3<i>R</i>,8<i>R</i>,10<i>R</i>)-2,2-Dibromo-3,7,7,10-tetramethyltricyclo[6.4.0.0^1,3^]dodecan-9-one
_space_group_IT_number 4
_space_group_name_Hall 'P 2yb'
_symmetry_cell_setting monoclinic
_symmetry_space_group_name_Hall 'P 2yb'
_symmetry_space_group_name_H-M 'P 1 21 1'
_atom_sites_solution_hydrogens geom
_atom_sites_solution_primary direct
_atom_sites_solution_secondary difmap
_audit_creation_method SHELXL-97
_cell_angle_alpha 90.00
_cell_angle_beta 100.045(3)
_cell_angle_gamma 90.00
_cell_formula_units_Z 2
_cell_length_a 6.5975(2)
_cell_length_b 15.2612(3)
_cell_length_c 8.2688(2)
_cell_measurement_reflns_used 5144
_cell_measurement_temperature 180(2)
_cell_measurement_theta_max 60.5
_cell_measurement_theta_min 5.4
_cell_volume 819.79(4)
_computing_cell_refinement 'CrysAlis PRO (Agilent, 2013)'
_computing_data_collection 'CrysAlis PRO (Agilent, 2013)'
_computing_data_reduction 'CrysAlis PRO (Agilent, 2013)'
_computing_molecular_graphics 'ORTEP-3 for Windows (Farrugia, 2012)'
_computing_publication_material 'WinGX (Farrugia, 2012)'
_computing_structure_refinement 'SHELXL97 (Sheldrick, 2008)'
_computing_structure_solution 'SHELXS97 (Sheldrick, 2008)'
_diffrn_ambient_temperature 180(2)
_diffrn_detector_area_resol_mean 16.1978
_diffrn_measured_fraction_theta_full 0.995
_diffrn_measured_fraction_theta_max 0.996
_diffrn_measurement_device_type 'Agilent Xcalibur (Eos, Gemini ultra)'
_diffrn_measurement_method '\w scans'
_diffrn_radiation_monochromator miror
_diffrn_radiation_source 'Enhance Ultra (Cu) X-ray Source'
_diffrn_radiation_type CuK\a
_diffrn_radiation_wavelength 1.54184
_diffrn_reflns_av_R_equivalents 0.0213
_diffrn_reflns_av_sigmaI/netI 0.0197
_diffrn_reflns_limit_h_max 6
_diffrn_reflns_limit_h_min -7
_diffrn_reflns_limit_k_max 17
_diffrn_reflns_limit_k_min -17
_diffrn_reflns_limit_l_max 9
_diffrn_reflns_limit_l_min -9
_diffrn_reflns_number 6201
_diffrn_reflns_theta_full 60.53
_diffrn_reflns_theta_max 60.53
_diffrn_reflns_theta_min 5.43
_exptl_absorpt_coefficient_mu 6.187
_exptl_absorpt_correction_T_max 1.00000
_exptl_absorpt_correction_T_min 0.26918
_exptl_absorpt_correction_type multi-scan
_exptl_absorpt_process_details
;
(CrysAlis PRO; Agilent, 2013)
;
_exptl_crystal_colour colourless
_exptl_crystal_density_diffrn 1.589
_exptl_crystal_density_method 'not measured'
_exptl_crystal_description box
_exptl_crystal_F_000 396
_exptl_crystal_size_max 0.5
_exptl_crystal_size_mid 0.03
_exptl_crystal_size_min 0.03
_refine_diff_density_max 0.278
_refine_diff_density_min -0.458
_refine_ls_abs_structure_details 'Flack & Bernardinelli (2000), 1127 Friedel pairs'
_refine_ls_abs_structure_Flack 0.01(2)
_refine_ls_extinction_method none
_refine_ls_goodness_of_fit_ref 1.072
_refine_ls_hydrogen_treatment constr
_refine_ls_matrix_type full
_refine_ls_number_parameters 206
_refine_ls_number_reflns 2416
_refine_ls_number_restraints 13
_refine_ls_restrained_S_all 1.125
_refine_ls_R_factor_all 0.0220
_refine_ls_R_factor_gt 0.0219
_refine_ls_shift/su_max 0.001
_refine_ls_shift/su_mean 0.000
_refine_ls_structure_factor_coef Fsqd
_refine_ls_weighting_details 'calc w=1/[\s^2^(Fo^2^)+(0.0402P)^2^+0.1798P] where P=(Fo^2^+2Fc^2^)/3'
_refine_ls_weighting_scheme calc
_refine_ls_wR_factor_gt 0.0572
_refine_ls_wR_factor_ref 0.0573
_reflns_number_gt 2399
_reflns_number_total 2416
_reflns_threshold_expression I>2\s(I)
_cod_data_source_file bt6944.cif
_cod_data_source_block I
_cod_original_sg_symbol_H-M 'P 21'
_cod_database_code 2238839

loop_
_symmetry_equiv_pos_as_xyz
'x, y, z'
'-x, y+1/2, -z'

loop_
_atom_site_type_symbol
_atom_site_label
_atom_site_fract_x
_atom_site_fract_y
_atom_site_fract_z
_atom_site_U_iso_or_equiv
_atom_site_adp_type
_atom_site_calc_flag
_atom_site_refinement_flags
_atom_site_occupancy
_atom_site_symmetry_multiplicity
_atom_site_disorder_assembly
_atom_site_disorder_group
Br Br1 0.99187(4) 0.122716(16) 0.78691(3) 0.03410(11) Uani d . 1 1 . .
Br Br2 0.52030(5) 0.08850(2) 0.71788(4) 0.04828(14) Uani d . 1 1 . .
C C1 0.7175(4) 0.19420(18) 1.0114(3) 0.0248(5) Uani d . 1 1 . .
C C2 0.7326(4) 0.1623(2) 0.8397(3) 0.0291(6) Uani d . 1 1 . .
C C3 0.6907(5) 0.2575(2) 0.8643(3) 0.0326(7) Uani d . 1 1 . .
C C4 0.8580(6) 0.3239(2) 0.8543(4) 0.0410(8) Uani d . 1 1 A .
H H4A 0.8283 0.3534 0.7461 0.049 Uiso calc R 1 1 . .
H H4B 0.9909 0.2928 0.8611 0.049 Uiso calc R 1 1 . .
C C5 0.8797(7) 0.3936(2) 0.9896(4) 0.0503(9) Uani d D 1 1 . .
H H5A 0.7420 0.4081 1.0143 0.060 Uiso calc PR 0.658(7) 1 A 1
H H5B 0.9391 0.4476 0.9509 0.060 Uiso calc PR 0.658(7) 1 A 1
H H5C 1.0260 0.4115 1.0157 0.060 Uiso calc PR 0.342(7) 1 A 2
H H5D 0.7990 0.4457 0.9457 0.060 Uiso calc PR 0.342(7) 1 A 2
C C6 1.0237(8) 0.3596(3) 1.1520(6) 0.0392(15) Uani d PD 0.658(7) 1 A 1
H H6A 1.1545 0.3392 1.1218 0.047 Uiso calc PR 0.658(7) 1 A 1
H H6B 1.0568 0.4102 1.2269 0.047 Uiso calc PR 0.658(7) 1 A 1
C C7 0.9428(5) 0.2883(2) 1.2449(4) 0.0328(7) Uani d D 1 1 . .
C C14 0.7534(9) 0.3152(3) 1.3157(8) 0.0413(14) Uani d PD 0.658(7) 1 A 1
H H14A 0.7838 0.3687 1.3809 0.062 Uiso calc PR 0.658(7) 1 A 1
H H14B 0.7166 0.2682 1.3858 0.062 Uiso calc PR 0.658(7) 1 A 1
H H14C 0.6383 0.3261 1.2258 0.062 Uiso calc PR 0.658(7) 1 A 1
C C15 1.1166(8) 0.2667(3) 1.3978(6) 0.0365(13) Uani d PD 0.658(7) 1 A 1
H H15A 1.2357 0.2410 1.3593 0.055 Uiso calc PR 0.658(7) 1 A 1
H H15B 1.0630 0.2250 1.4701 0.055 Uiso calc PR 0.658(7) 1 A 1
H H15C 1.1584 0.3207 1.4585 0.055 Uiso calc PR 0.658(7) 1 A 1
C C14A 1.1692(14) 0.3197(7) 1.2660(14) 0.045(3) Uani d PD 0.342(7) 1 A 2
H H14D 1.1823 0.3768 1.3210 0.067 Uiso calc PR 0.342(7) 1 A 2
H H14E 1.2096 0.3250 1.1579 0.067 Uiso calc PR 0.342(7) 1 A 2
H H14F 1.2588 0.2772 1.3325 0.067 Uiso calc PR 0.342(7) 1 A 2
C C15A 0.866(2) 0.2882(7) 1.4049(13) 0.044(3) Uani d PD 0.342(7) 1 A 2
H H15D 0.9478 0.2471 1.4808 0.065 Uiso calc PR 0.342(7) 1 A 2
H H15E 0.7213 0.2702 1.3864 0.065 Uiso calc PR 0.342(7) 1 A 2
H H15F 0.8787 0.3472 1.4521 0.065 Uiso calc PR 0.342(7) 1 A 2
C C6A 0.8140(16) 0.3676(5) 1.1417(10) 0.039(3) Uani d PD 0.342(7) 1 A 2
H H6A1 0.6676 0.3499 1.1154 0.047 Uiso calc PR 0.342(7) 1 A 2
H H6A2 0.8219 0.4196 1.2140 0.047 Uiso calc PR 0.342(7) 1 A 2
C C8 0.9178(4) 0.20156(19) 1.1383(3) 0.0246(6) Uani d . 1 1 A .
H H8 1.0321 0.2026 1.0731 0.030 Uiso calc R 1 1 . .
C C9 0.9510(5) 0.1190(2) 1.2426(4) 0.0317(6) Uani d . 1 1 . .
C C10 0.7707(5) 0.07818(19) 1.3066(4) 0.0325(6) Uani d . 1 1 A .
H H10 0.7333 0.1186 1.3919 0.039 Uiso calc R 1 1 . .
C C11 0.5854(5) 0.0733(2) 1.1673(4) 0.0360(7) Uani d . 1 1 . .
H H11A 0.6147 0.0305 1.0844 0.043 Uiso calc R 1 1 A .
H H11B 0.4645 0.0519 1.2117 0.043 Uiso calc R 1 1 . .
C C12 0.5341(4) 0.1611(2) 1.0847(4) 0.0324(6) Uani d . 1 1 A .
H H12A 0.5006 0.2040 1.1660 0.039 Uiso calc R 1 1 . .
H H12B 0.4123 0.1550 0.9967 0.039 Uiso calc R 1 1 . .
C C101 0.8255(6) -0.0096(2) 1.3886(4) 0.0468(9) Uani d . 1 1 . .
H H10A 0.8667 -0.0504 1.3089 0.070 Uiso calc R 1 1 A .
H H10B 0.7056 -0.0331 1.4293 0.070 Uiso calc R 1 1 . .
H H10C 0.9396 -0.0019 1.4808 0.070 Uiso calc R 1 1 . .
C C311 0.4754(6) 0.2933(3) 0.7987(5) 0.0508(10) Uani d . 1 1 . .
H H31A 0.4663 0.3099 0.6832 0.076 Uiso calc R 1 1 . .
H H31B 0.4496 0.3448 0.8628 0.076 Uiso calc R 1 1 . .
H H31C 0.3726 0.2481 0.8081 0.076 Uiso calc R 1 1 . .
O O1 1.1188(4) 0.08460(19) 1.2698(4) 0.0608(8) Uani d . 1 1 A .

loop_
_atom_site_aniso_label
_atom_site_aniso_U_11
_atom_site_aniso_U_22
_atom_site_aniso_U_33
_atom_site_aniso_U_12
_atom_site_aniso_U_13
_atom_site_aniso_U_23
Br1 0.03127(18) 0.04181(18) 0.03046(17) -0.00328(14) 0.00880(13) -0.00787(14)
Br2 0.0335(2) 0.0641(3) 0.0454(2) -0.01004(16) 0.00180(17) -0.02435(18)
C1 0.0237(14) 0.0255(12) 0.0249(13) 0.0003(12) 0.0029(11) 0.0001(11)
C2 0.0238(13) 0.0362(14) 0.0263(12) -0.0054(13) 0.0016(11) -0.0060(12)
C3 0.0347(16) 0.0360(15) 0.0258(13) 0.0046(13) 0.0011(12) 0.0022(12)
C4 0.060(2) 0.0321(16) 0.0289(15) -0.0066(15) 0.0024(15) 0.0089(13)
C5 0.077(3) 0.0221(15) 0.052(2) -0.0032(16) 0.0115(19) 0.0029(14)
C6 0.057(4) 0.023(2) 0.035(3) -0.011(2) 0.000(2) -0.005(2)
C7 0.0376(16) 0.0305(16) 0.0301(14) -0.0034(13) 0.0056(14) -0.0104(13)
C14 0.053(3) 0.029(2) 0.042(3) 0.001(3) 0.010(3) -0.015(2)
C15 0.044(3) 0.029(2) 0.032(2) -0.003(2) -0.006(2) -0.0076(19)
C14A 0.038(6) 0.045(5) 0.052(6) -0.010(5) 0.008(5) -0.019(5)
C15A 0.067(8) 0.030(5) 0.037(6) -0.008(5) 0.020(6) -0.015(4)
C6A 0.052(7) 0.024(4) 0.045(5) 0.002(4) 0.016(4) -0.004(4)
C8 0.0238(14) 0.0258(13) 0.0247(13) -0.0026(12) 0.0053(11) -0.0044(11)
C9 0.0354(16) 0.0320(14) 0.0267(12) 0.0054(16) 0.0027(12) -0.0014(15)
C10 0.0455(18) 0.0254(13) 0.0297(14) 0.0012(14) 0.0152(13) 0.0005(11)
C11 0.0316(15) 0.0377(17) 0.0417(16) -0.0064(14) 0.0149(13) -0.0003(14)
C12 0.0224(14) 0.0378(14) 0.0379(14) -0.0011(13) 0.0081(12) -0.0046(14)
C101 0.070(3) 0.0292(16) 0.0422(18) 0.0018(16) 0.0138(17) 0.0041(14)
C311 0.048(2) 0.050(2) 0.049(2) 0.0172(16) -0.0070(18) 0.0059(15)
O1 0.0390(13) 0.0750(18) 0.0715(17) 0.0250(14) 0.0177(12) 0.0388(15)

loop_
_atom_type_symbol
_atom_type_description
_atom_type_scat_dispersion_real
_atom_type_scat_dispersion_imag
_atom_type_scat_source
C C 0.0181 0.0091 'International Tables Vol C Tables 4.2.6.8 and 6.1.1.4'
H H 0.0000 0.0000 'International Tables Vol C Tables 4.2.6.8 and 6.1.1.4'
O O 0.0492 0.0322 'International Tables Vol C Tables 4.2.6.8 and 6.1.1.4'
Br Br -0.6763 1.2805 'International Tables Vol C Tables 4.2.6.8 and 6.1.1.4'

loop_
_geom_angle_atom_site_label_1
_geom_angle_atom_site_label_2
_geom_angle_atom_site_label_3
_geom_angle
C2 C1 C12 116.7(2)
C2 C1 C3 58.67(19)
C12 C1 C3 122.0(2)
C2 C1 C8 118.1(2)
C12 C1 C8 113.4(2)
C3 C1 C8 117.3(2)
C3 C2 C1 61.27(19)
C3 C2 Br1 121.7(2)
C1 C2 Br1 121.02(19)
C3 C2 Br2 120.0(2)
C1 C2 Br2 120.8(2)
Br1 C2 Br2 106.78(14)
C2 C3 C4 119.2(3)
C2 C3 C311 118.7(3)
C4 C3 C311 112.5(3)
C2 C3 C1 60.06(19)
C4 C3 C1 118.7(2)
C311 C3 C1 118.4(3)
C3 C4 C5 113.7(3)
C3 C4 H4A 108.8
C5 C4 H4A 108.8
C3 C4 H4B 108.8
C5 C4 H4B 108.8
H4A C4 H4B 107.7
C6A C5 C4 116.0(4)
C6A C5 C6 53.5(5)
C4 C5 C6 110.9(3)
C6A C5 H5A 57.4
C4 C5 H5A 109.5
C6 C5 H5A 109.5
C6A C5 H5B 134.6
C4 C5 H5B 109.5
C6 C5 H5B 109.5
H5A C5 H5B 108.1
C6A C5 H5C 108.3
C4 C5 H5C 108.3
C6 C5 H5C 59.4
H5A C5 H5C 142.0
H5B C5 H5C 54.1
C6A C5 H5D 108.3
C4 C5 H5D 108.3
C6 C5 H5D 140.8
H5A C5 H5D 56.1
H5B C5 H5D 55.3
H5C C5 H5D 107.4
C7 C6 C5 117.4(4)
C7 C6 H6A 107.9
C5 C6 H6A 107.9
C7 C6 H6B 107.9
C5 C6 H6B 107.9
H6A C6 H6B 107.2
C6 C7 C15A 131.7(5)
C6 C7 C14 113.1(4)
C15A C7 C14 40.1(5)
C6 C7 C14A 53.5(5)
C15A C7 C14A 111.7(7)
C14 C7 C14A 135.3(5)
C6 C7 C8 109.7(3)
C15A C7 C8 118.2(4)
C14 C7 C8 115.3(3)
C14A C7 C8 109.0(4)
C6 C7 C15 106.8(3)
C15A C7 C15 66.7(6)
C14 C7 C15 106.1(4)
C14A C7 C15 55.0(5)
C8 C7 C15 105.1(3)
C6 C7 C6A 52.2(4)
C15A C7 C6A 103.7(6)
C14 C7 C6A 67.3(4)
C14A C7 C6A 103.5(6)
C8 C7 C6A 109.6(4)
C15 C7 C6A 144.0(4)
C7 C14 H14A 109.5
C7 C14 H14B 109.5
C7 C14 H14C 109.5
C7 C15 H15A 109.5
C7 C15 H15B 109.5
C7 C15 H15C 109.5
C7 C14A H14D 109.5
C7 C14A H14E 109.5
H14D C14A H14E 109.5
C7 C14A H14F 109.5
H14D C14A H14F 109.5
H14E C14A H14F 109.5
C7 C15A H15D 109.5
C7 C15A H15E 109.5
H15D C15A H15E 109.5
C7 C15A H15F 109.5
H15D C15A H15F 109.5
H15E C15A H15F 109.5
C5 C6A C7 116.6(6)
C5 C6A H6A1 108.1
C7 C6A H6A1 108.1
C5 C6A H6A2 108.1
C7 C6A H6A2 108.1
H6A1 C6A H6A2 107.3
C9 C8 C1 110.3(2)
C9 C8 C7 112.7(2)
C1 C8 C7 115.7(2)
C9 C8 H8 105.8
C1 C8 H8 105.8
C7 C8 H8 105.8
O1 C9 C10 120.3(3)
O1 C9 C8 120.1(3)
C10 C9 C8 119.6(2)
C101 C10 C9 112.3(3)
C101 C10 C11 113.0(3)
C9 C10 C11 109.3(2)
C101 C10 H10 107.3
C9 C10 H10 107.3
C11 C10 H10 107.3
C12 C11 C10 112.5(3)
C12 C11 H11A 109.1
C10 C11 H11A 109.1
C12 C11 H11B 109.1
C10 C11 H11B 109.1
H11A C11 H11B 107.8
C11 C12 C1 109.9(2)
C11 C12 H12A 109.7
C1 C12 H12A 109.7
C11 C12 H12B 109.7
C1 C12 H12B 109.7
H12A C12 H12B 108.2
C10 C101 H10A 109.5
C10 C101 H10B 109.5
H10A C101 H10B 109.5
C10 C101 H10C 109.5
H10A C101 H10C 109.5
H10B C101 H10C 109.5
C3 C311 H31A 109.5
C3 C311 H31B 109.5
H31A C311 H31B 109.5
C3 C311 H31C 109.5
H31A C311 H31C 109.5
H31B C311 H31C 109.5

loop_
_geom_bond_atom_site_label_1
_geom_bond_atom_site_label_2
_geom_bond_distance
Br1 C2 1.934(3)
Br2 C2 1.938(3)
C1 C2 1.521(4)
C1 C12 1.530(4)
C1 C3 1.539(4)
C1 C8 1.542(4)
C2 C3 1.499(4)
C3 C4 1.512(5)
C3 C311 1.530(4)
C4 C5 1.533(5)
C4 H4A 0.9900
C4 H4B 0.9900
C5 C6A 1.455(9)
C5 C6 1.590(6)
C5 H5A 0.9900
C5 H5B 0.9900
C5 H5C 0.9900
C5 H5D 0.9900
C6 C7 1.484(6)
C6 H6A 0.9900
C6 H6B 0.9900
C7 C15A 1.496(9)
C7 C14 1.525(6)
C7 C14A 1.549(9)
C7 C8 1.583(4)
C7 C15 1.586(5)
C7 C6A 1.632(8)
C14 H14A 0.9800
C14 H14B 0.9800
C14 H14C 0.9800
C15 H15A 0.9800
C15 H15B 0.9800
C15 H15C 0.9800
C14A H14D 0.9800
C14A H14E 0.9800
C14A H14F 0.9800
C15A H15D 0.9800
C15A H15E 0.9800
C15A H15F 0.9800
C6A H6A1 0.9900
C6A H6A2 0.9900
C8 C9 1.521(4)
C8 H8 1.0000
C9 O1 1.210(4)
C9 C10 1.517(4)
C10 C101 1.516(4)
C10 C11 1.528(4)
C10 H10 1.0000
C11 C12 1.515(5)
C11 H11A 0.9900
C11 H11B 0.9900
C12 H12A 0.9900
C12 H12B 0.9900
C101 H10A 0.9800
C101 H10B 0.9800
C101 H10C 0.9800
C311 H31A 0.9800
C311 H31B 0.9800
C311 H31C 0.9800
